data_2235559
loop_
_publ_author_name
'Gowda, B. Thimme'
'Foro, Sabine'
'Kumar, Sharatha'

_publ_section_title
;
 3-Acetyl-1-(4-methylphenyl)thiourea
;
_journal_coeditor_code NC2284
_journal_issue 7
_journal_name_full 'Acta Crystallographica Section E'
_journal_page_first o2128
_journal_paper_doi 10.1107/S1600536812026244
_journal_volume 68
_journal_year 2012
_chemical_formula_iupac 'C10 H12 N2 O S'
_chemical_formula_moiety 'C10 H12 N2 O S'
_chemical_formula_sum 'C10 H12 N2 O S'
_chemical_formula_weight 208.28
_chemical_name_systematic
;
3-Acetyl-1-(4-methylphenyl)thiourea
;
_space_group_IT_number 2
_symmetry_cell_setting triclinic
_symmetry_space_group_name_Hall '-P 1'
_symmetry_space_group_name_H-M 'P -1'
_atom_sites_solution_hydrogens geom
_atom_sites_solution_primary direct
_atom_sites_solution_secondary difmap
_audit_creation_method SHELXL-97
_cell_angle_alpha 73.212(9)
_cell_angle_beta 70.276(8)
_cell_angle_gamma 66.772(8)
_cell_formula_units_Z 4
_cell_length_a 9.1623(8)
_cell_length_b 10.1300(10)
_cell_length_c 13.4460(10)
_cell_measurement_reflns_used 3355
_cell_measurement_temperature 293(2)
_cell_measurement_theta_max 27.75
_cell_measurement_theta_min 2.61
_cell_volume 1061.90(18)
_computing_cell_refinement
;
CrysAlis CCD (Oxford Diffraction, 2009)
;
_computing_data_collection
;
CrysAlis CCD (Oxford Diffraction, 2009)
;
_computing_data_reduction
;
CrysAlis RED (Oxford Diffraction, 2009)
;
_computing_molecular_graphics 'PLATON (Spek, 2009)'
_computing_publication_material 'SHELXL97 (Sheldrick, 2008)'
_computing_structure_refinement 'SHELXL97 (Sheldrick, 2008)'
_computing_structure_solution 'SHELXS97 (Sheldrick, 2008)'
_diffrn_ambient_temperature 293(2)
_diffrn_measured_fraction_theta_full 0.987
_diffrn_measured_fraction_theta_max 0.987
_diffrn_measurement_device_type
;
Oxford Diffraction Xcalibur diffractometer
with a Sapphire CCD detector
;
_diffrn_measurement_method
;
Rotation method data acquisition using omega and phi
;
_diffrn_radiation_monochromator graphite
_diffrn_radiation_source 'fine-focus sealed tube'
_diffrn_radiation_type MoK\a
_diffrn_radiation_wavelength 0.71073
_diffrn_reflns_av_R_equivalents 0.0128
_diffrn_reflns_av_sigmaI/netI 0.0247
_diffrn_reflns_limit_h_max 11
_diffrn_reflns_limit_h_min -11
_diffrn_reflns_limit_k_max 12
_diffrn_reflns_limit_k_min -11
_diffrn_reflns_limit_l_max 16
_diffrn_reflns_limit_l_min -9
_diffrn_reflns_number 7674
_diffrn_reflns_theta_full 26.37
_diffrn_reflns_theta_max 26.37
_diffrn_reflns_theta_min 2.62
_diffrn_standards_decay_% 0
_diffrn_standards_number 0
_exptl_absorpt_coefficient_mu 0.274
_exptl_absorpt_correction_T_max 0.9373
_exptl_absorpt_correction_T_min 0.9079
_exptl_absorpt_correction_type multi-scan
_exptl_absorpt_process_details
;
(CrysAlis RED; Oxford Diffraction, 2009)
;
_exptl_crystal_colour yellow
_exptl_crystal_density_diffrn 1.303
_exptl_crystal_density_method 'not measured'
_exptl_crystal_description prism
_exptl_crystal_F_000 440
_exptl_crystal_size_max 0.36
_exptl_crystal_size_mid 0.32
_exptl_crystal_size_min 0.24
_refine_diff_density_max 0.173
_refine_diff_density_min -0.260
_refine_ls_extinction_method none
_refine_ls_goodness_of_fit_ref 1.002
_refine_ls_hydrogen_treatment mixed
_refine_ls_matrix_type full
_refine_ls_number_parameters 257
_refine_ls_number_reflns 4293
_refine_ls_number_restraints 0
_refine_ls_restrained_S_all 1.002
_refine_ls_R_factor_all 0.0592
_refine_ls_R_factor_gt 0.0409
_refine_ls_shift/su_max 0.001
_refine_ls_shift/su_mean 0.000
_refine_ls_structure_factor_coef Fsqd
_refine_ls_weighting_details 'calc w=1/[\s^2^(Fo^2^)+(0.0512P)^2^+0.3765P] where P=(Fo^2^+2Fc^2^)/3'
_refine_ls_weighting_scheme calc
_refine_ls_wR_factor_gt 0.1003
_refine_ls_wR_factor_ref 0.1120
_reflns_number_gt 3267
_reflns_number_total 4293
_reflns_threshold_expression I>2sigma(I)
_cod_data_source_file nc2284.cif
_cod_data_source_block I
_cod_original_cell_volume 1061.90(16)
_cod_database_code 2235559
_cod_database_fobs_code 2235559

loop_
_symmetry_equiv_pos_as_xyz
'x, y, z'
'-x, -y, -z'

loop_
_atom_site_type_symbol
_atom_site_label
_atom_site_fract_x
_atom_site_fract_y
_atom_site_fract_z
_atom_site_U_iso_or_equiv
_atom_site_adp_type
_atom_site_calc_flag
_atom_site_refinement_flags
_atom_site_occupancy
_atom_site_symmetry_multiplicity
S S1 0.28304(7) 0.27948(6) 0.08545(5) 0.0639(2) Uani d . 1 1
O O1 0.19291(19) 0.74868(16) -0.09138(12) 0.0662(5) Uani d . 1 1
N N1 0.11169(19) 0.56173(17) 0.08639(12) 0.0447(4) Uani d . 1 1
H H1N 0.0910 0.6488 0.0539 0.054 Uiso d R 1 1
N N2 0.32618(19) 0.50464(17) -0.06329(12) 0.0462(4) Uani d . 1 1
H H2N 0.4049 0.4361 -0.0901 0.055 Uiso d R 1 1
C C1 0.0100(2) 0.5382(2) 0.19255(14) 0.0390(4) Uani d . 1 1
C C2 0.0770(3) 0.4649(2) 0.27913(15) 0.0523(5) Uani d . 1 1
H H2 0.1903 0.4247 0.2685 0.063 Uiso calc R 1 1
C C3 -0.0244(3) 0.4514(3) 0.38129(16) 0.0549(5) Uani d . 1 1
H H3 0.0221 0.3993 0.4387 0.066 Uiso calc R 1 1
C C4 -0.1927(3) 0.5128(2) 0.40096(15) 0.0469(5) Uani d . 1 1
C C5 -0.2577(2) 0.5863(2) 0.31314(15) 0.0494(5) Uani d . 1 1
H H5 -0.3709 0.6284 0.3238 0.059 Uiso calc R 1 1
C C6 -0.1575(2) 0.5985(2) 0.20985(15) 0.0439(5) Uani d . 1 1
H H6 -0.2038 0.6476 0.1520 0.053 Uiso calc R 1 1
C C7 0.2348(2) 0.4588(2) 0.03716(15) 0.0427(4) Uani d . 1 1
C C8 0.3017(2) 0.6427(2) -0.12374(15) 0.0467(5) Uani d . 1 1
C C9 0.4200(3) 0.6519(3) -0.23205(17) 0.0615(6) Uani d . 1 1
H H9A 0.4651 0.5585 -0.2539 0.092 Uiso calc PR 0.50 1
H H9B 0.5070 0.6792 -0.2286 0.092 Uiso calc PR 0.50 1
H H9C 0.3637 0.7237 -0.2831 0.092 Uiso calc PR 0.50 1
H H9D 0.4254 0.7491 -0.2565 0.092 Uiso calc PR 0.50 1
H H9E 0.3835 0.6284 -0.2819 0.092 Uiso calc PR 0.50 1
H H9F 0.5268 0.5839 -0.2273 0.092 Uiso calc PR 0.50 1
C C10 -0.3005(3) 0.5015(3) 0.51417(17) 0.0720(7) Uani d . 1 1
H H10A -0.2341 0.4686 0.5642 0.108 Uiso calc PR 0.50 1
H H10B -0.3557 0.4331 0.5255 0.108 Uiso calc PR 0.50 1
H H10C -0.3803 0.5955 0.5248 0.108 Uiso calc PR 0.50 1
H H10D -0.4127 0.5296 0.5121 0.108 Uiso calc PR 0.50 1
H H10E -0.2910 0.5650 0.5508 0.108 Uiso calc PR 0.50 1
H H10F -0.2664 0.4026 0.5515 0.108 Uiso calc PR 0.50 1
S S2 0.33996(7) 0.74388(6) 0.20962(4) 0.05795(19) Uani d . 1 1
O O2 0.12185(17) 1.10683(16) -0.04421(11) 0.0580(4) Uani d . 1 1
N N3 0.09598(19) 0.98380(17) 0.16188(12) 0.0455(4) Uani d . 1 1
H H3N 0.0571 1.0519 0.1132 0.055 Uiso d R 1 1
N N4 0.32028(19) 0.91449(17) 0.02163(11) 0.0450(4) Uani d . 1 1
H H4N 0.4169 0.8559 0.0027 0.054 Uiso d R 1 1
C C11 -0.0049(2) 0.9812(2) 0.26949(14) 0.0403(4) Uani d . 1 1
C C12 -0.0728(3) 0.8725(2) 0.32034(16) 0.0505(5) Uani d . 1 1
H H12 -0.0475 0.7950 0.2868 0.061 Uiso calc R 1 1
C C13 -0.1786(3) 0.8790(2) 0.42149(16) 0.0545(5) Uani d . 1 1
H H13 -0.2251 0.8056 0.4550 0.065 Uiso calc R 1 1
C C14 -0.2173(3) 0.9914(3) 0.47410(16) 0.0552(6) Uani d . 1 1
C C15 -0.1460(3) 1.0980(3) 0.42215(18) 0.0644(6) Uani d . 1 1
H H15 -0.1689 1.1741 0.4565 0.077 Uiso calc R 1 1
C C16 -0.0411(3) 1.0949(2) 0.32005(17) 0.0555(5) Uani d . 1 1
H H16 0.0045 1.1688 0.2860 0.067 Uiso calc R 1 1
C C17 0.2422(2) 0.8888(2) 0.12968(14) 0.0407(4) Uani d . 1 1
C C18 0.2596(2) 1.0195(2) -0.05967(15) 0.0449(5) Uani d . 1 1
C C19 0.3800(3) 1.0180(3) -0.16731(16) 0.0588(6) Uani d . 1 1
H H19A 0.3222 1.0535 -0.2225 0.088 Uiso calc R 1 1
H H19B 0.4529 0.9200 -0.1724 0.088 Uiso calc R 1 1
H H19C 0.4424 1.0796 -0.1762 0.088 Uiso calc R 1 1
C C20 -0.3339(3) 0.9966(4) 0.58516(19) 0.0884(9) Uani d . 1 1
H H20A -0.3021 0.9033 0.6307 0.133 Uiso calc R 1 1
H H20B -0.4437 1.0194 0.5802 0.133 Uiso calc R 1 1
H H20C -0.3299 1.0702 0.6149 0.133 Uiso calc R 1 1

loop_
_atom_site_aniso_label
_atom_site_aniso_U_11
_atom_site_aniso_U_22
_atom_site_aniso_U_33
_atom_site_aniso_U_12
_atom_site_aniso_U_13
_atom_site_aniso_U_23
S1 0.0638(4) 0.0405(3) 0.0528(3) -0.0047(3) 0.0089(3) -0.0042(2)
O1 0.0649(10) 0.0448(8) 0.0526(9) -0.0031(7) 0.0073(7) -0.0039(7)
N1 0.0463(9) 0.0382(8) 0.0347(8) -0.0074(7) -0.0010(7) -0.0051(7)
N2 0.0438(9) 0.0418(9) 0.0361(8) -0.0060(7) 0.0016(7) -0.0082(7)
C1 0.0430(10) 0.0373(10) 0.0319(9) -0.0114(8) -0.0050(8) -0.0071(7)
C2 0.0394(10) 0.0669(14) 0.0403(11) -0.0061(10) -0.0091(9) -0.0122(10)
C3 0.0573(13) 0.0650(14) 0.0363(10) -0.0137(11) -0.0170(10) -0.0035(10)
C4 0.0523(12) 0.0563(12) 0.0333(10) -0.0267(10) -0.0036(9) -0.0060(9)
C5 0.0384(10) 0.0613(13) 0.0437(11) -0.0177(9) -0.0055(9) -0.0068(9)
C6 0.0441(11) 0.0460(11) 0.0360(10) -0.0115(9) -0.0116(8) -0.0023(8)
C7 0.0392(10) 0.0435(10) 0.0374(10) -0.0090(8) -0.0051(8) -0.0079(8)
C8 0.0440(11) 0.0457(11) 0.0407(10) -0.0116(9) -0.0036(8) -0.0068(9)
C9 0.0586(13) 0.0566(13) 0.0470(12) -0.0169(11) 0.0074(10) -0.0046(10)
C10 0.0716(16) 0.106(2) 0.0387(12) -0.0479(16) 0.0015(11) -0.0064(12)
S2 0.0506(3) 0.0539(3) 0.0376(3) 0.0033(2) -0.0053(2) 0.0017(2)
O2 0.0486(8) 0.0539(9) 0.0413(8) 0.0010(7) -0.0047(6) 0.0015(6)
N3 0.0431(9) 0.0417(9) 0.0312(8) -0.0027(7) -0.0026(7) -0.0012(7)
N4 0.0415(9) 0.0421(9) 0.0315(8) -0.0021(7) -0.0012(7) -0.0043(7)
C11 0.0366(9) 0.0425(10) 0.0300(9) -0.0059(8) -0.0034(7) -0.0052(8)
C12 0.0517(12) 0.0477(11) 0.0447(11) -0.0141(10) -0.0032(9) -0.0117(9)
C13 0.0503(12) 0.0586(13) 0.0459(12) -0.0225(11) -0.0029(9) -0.0016(10)
C14 0.0462(12) 0.0713(15) 0.0348(10) -0.0125(11) -0.0013(9) -0.0106(10)
C15 0.0724(16) 0.0678(15) 0.0493(13) -0.0217(13) 0.0020(11) -0.0276(11)
C16 0.0617(13) 0.0519(12) 0.0479(12) -0.0228(11) -0.0007(10) -0.0117(10)
C17 0.0423(10) 0.0390(10) 0.0325(9) -0.0091(8) -0.0045(8) -0.0065(8)
C18 0.0475(11) 0.0417(10) 0.0350(10) -0.0113(9) -0.0051(8) -0.0031(8)
C19 0.0569(13) 0.0578(13) 0.0353(10) -0.0061(10) -0.0005(9) -0.0017(9)
C20 0.0750(18) 0.125(3) 0.0440(13) -0.0295(18) 0.0122(12) -0.0219(15)

loop_
_atom_type_symbol
_atom_type_description
_atom_type_scat_dispersion_real
_atom_type_scat_dispersion_imag
_atom_type_scat_source
C C 0.0033 0.0016 'International Tables Vol C Tables 4.2.6.8 and 6.1.1.4'
H H 0.0000 0.0000 'International Tables Vol C Tables 4.2.6.8 and 6.1.1.4'
N N 0.0061 0.0033 'International Tables Vol C Tables 4.2.6.8 and 6.1.1.4'
O O 0.0106 0.0060 'International Tables Vol C Tables 4.2.6.8 and 6.1.1.4'
S S 0.1246 0.1234 'International Tables Vol C Tables 4.2.6.8 and 6.1.1.4'

loop_
_geom_angle_atom_site_label_1
_geom_angle_atom_site_label_2
_geom_angle_atom_site_label_3
_geom_angle
C7 N1 C1 125.49(16)
C7 N1 H1N 118.6
C1 N1 H1N 115.9
C8 N2 C7 129.02(16)
C8 N2 H2N 117.5
C7 N2 H2N 113.4
C6 C1 C2 119.26(17)
C6 C1 N1 119.26(16)
C2 C1 N1 121.32(17)
C3 C2 C1 119.90(19)
C3 C2 H2 120.1
C1 C2 H2 120.1
C4 C3 C2 121.96(19)
C4 C3 H3 119.0
C2 C3 H3 119.0
C3 C4 C5 117.32(17)
C3 C4 C10 120.85(19)
C5 C4 C10 121.83(19)
C6 C5 C4 121.35(18)
C6 C5 H5 119.3
C4 C5 H5 119.3
C1 C6 C5 120.19(18)
C1 C6 H6 119.9
C5 C6 H6 119.9
N1 C7 N2 116.88(17)
N1 C7 S1 124.99(15)
N2 C7 S1 118.11(14)
O1 C8 N2 122.36(17)
O1 C8 C9 122.79(19)
N2 C8 C9 114.85(17)
C8 C9 H9A 109.5
C8 C9 H9B 109.5
H9A C9 H9B 109.5
C8 C9 H9C 109.5
H9A C9 H9C 109.5
H9B C9 H9C 109.5
C8 C9 H9D 109.5
H9A C9 H9D 141.1
H9B C9 H9D 56.3
H9C C9 H9D 56.3
C8 C9 H9E 109.5
H9A C9 H9E 56.3
H9B C9 H9E 141.1
H9C C9 H9E 56.3
H9D C9 H9E 109.5
C8 C9 H9F 109.5
H9A C9 H9F 56.3
H9B C9 H9F 56.3
H9C C9 H9F 141.1
H9D C9 H9F 109.5
H9E C9 H9F 109.5
C4 C10 H10A 109.5
C4 C10 H10B 109.5
H10A C10 H10B 109.5
C4 C10 H10C 109.5
H10A C10 H10C 109.5
H10B C10 H10C 109.5
C4 C10 H10D 109.5
H10A C10 H10D 141.1
H10B C10 H10D 56.3
H10C C10 H10D 56.3
C4 C10 H10E 109.5
H10A C10 H10E 56.3
H10B C10 H10E 141.1
H10C C10 H10E 56.3
H10D C10 H10E 109.5
C4 C10 H10F 109.5
H10A C10 H10F 56.3
H10B C10 H10F 56.3
H10C C10 H10F 141.1
H10D C10 H10F 109.5
H10E C10 H10F 109.5
C17 N3 C11 126.15(16)
C17 N3 H3N 116.6
C11 N3 H3N 117.2
C18 N4 C17 128.49(16)
C18 N4 H4N 115.9
C17 N4 H4N 115.5
C12 C11 C16 119.91(18)
C12 C11 N3 121.24(17)
C16 C11 N3 118.75(18)
C11 C12 C13 119.65(19)
C11 C12 H12 120.2
C13 C12 H12 120.2
C14 C13 C12 121.8(2)
C14 C13 H13 119.1
C12 C13 H13 119.1
C15 C14 C13 117.53(19)
C15 C14 C20 121.5(2)
C13 C14 C20 121.0(2)
C14 C15 C16 121.8(2)
C14 C15 H15 119.1
C16 C15 H15 119.1
C11 C16 C15 119.4(2)
C11 C16 H16 120.3
C15 C16 H16 120.3
N3 C17 N4 116.44(16)
N3 C17 S2 125.08(14)
N4 C17 S2 118.47(13)
O2 C18 N4 122.67(17)
O2 C18 C19 123.20(18)
N4 C18 C19 114.12(17)
C18 C19 H19A 109.5
C18 C19 H19B 109.5
H19A C19 H19B 109.5
C18 C19 H19C 109.5
H19A C19 H19C 109.5
H19B C19 H19C 109.5
C14 C20 H20A 109.5
C14 C20 H20B 109.5
H20A C20 H20B 109.5
C14 C20 H20C 109.5
H20A C20 H20C 109.5
H20B C20 H20C 109.5

loop_
_geom_bond_atom_site_label_1
_geom_bond_atom_site_label_2
_geom_bond_distance
S1 C7 1.672(2)
O1 C8 1.212(2)
N1 C7 1.329(2)
N1 C1 1.429(2)
N1 H1N 0.8407
N2 C8 1.373(2)
N2 C7 1.387(2)
N2 H2N 0.8403
C1 C6 1.373(3)
C1 C2 1.381(3)
C2 C3 1.378(3)
C2 H2 0.9300
C3 C4 1.377(3)
C3 H3 0.9300
C4 C5 1.386(3)
C4 C10 1.510(3)
C5 C6 1.384(3)
C5 H5 0.9300
C6 H6 0.9300
C8 C9 1.496(3)
C9 H9A 0.9600
C9 H9B 0.9600
C9 H9C 0.9600
C9 H9D 0.9600
C9 H9E 0.9600
C9 H9F 0.9600
C10 H10A 0.9600
C10 H10B 0.9600
C10 H10C 0.9600
C10 H10D 0.9600
C10 H10E 0.9600
C10 H10F 0.9600
S2 C17 1.6777(19)
O2 C18 1.211(2)
N3 C17 1.319(2)
N3 C11 1.429(2)
N3 H3N 0.8569
N4 C18 1.381(2)
N4 C17 1.385(2)
N4 H4N 0.8494
C11 C12 1.373(3)
C11 C16 1.377(3)
C12 C13 1.380(3)
C12 H12 0.9300
C13 C14 1.378(3)
C13 H13 0.9300
C14 C15 1.376(3)
C14 C20 1.516(3)
C15 C16 1.386(3)
C15 H15 0.9300
C16 H16 0.9300
C18 C19 1.495(3)
C19 H19A 0.9600
C19 H19B 0.9600
C19 H19C 0.9600
C20 H20A 0.9600
C20 H20B 0.9600
C20 H20C 0.9600

loop_
_geom_hbond_atom_site_label_D
_geom_hbond_atom_site_label_H
_geom_hbond_atom_site_label_A
_geom_hbond_site_symmetry_A
_geom_hbond_distance_DH
_geom_hbond_distance_HA
_geom_hbond_distance_DA
_geom_hbond_angle_DHA
N1 H1N O1 . 0.84 2.02 2.674(2) 134.0
N1 H1N O2 2_575 0.84 2.47 3.198(2) 144.7
N2 H2N S2 2_665 0.84 2.68 3.5058(17) 169.1
N3 H3N O2 . 0.86 1.97 2.661(2) 137.2
N3 H3N O1 2_575 0.86 2.42 3.131(2) 140.2
N4 H4N S1 2_665 0.85 2.57 3.4078(17) 168.6
